data_2010910
loop_
_publ_author_name
'Ilia A. Guzei'
'Letladi L. Maisela'
'James Darkwa'

_publ_section_title '[Ferrocene-1,1'-diylbis(diisopropylphosphine-<i>P</i>)]bis(phenylthio)palladium(II)'
_journal_issue 5
_journal_name_full 'Acta Crystallographica Section C'
_journal_page_first 564
_journal_page_last 565
_journal_paper_doi 10.1107/S0108270100000172
_journal_volume 56
_journal_year 2000
_chemical_formula_iupac '[Pd (C6 H5 S)2 (C22 H36 Fe P2 )]'
_chemical_formula_moiety 'C34 H46 Fe P2 Pd S2'
_chemical_formula_sum 'C34 H46 Fe P2 Pd S2'
_chemical_formula_weight 743.02
_chemical_name_systematic
;
 ?
;
_space_group_IT_number 14
_symmetry_cell_setting monoclinic
_symmetry_space_group_name_Hall '-P 2yn'
_symmetry_space_group_name_H-M 'P 1 21/n 1'
_cell_angle_alpha 90.00
_cell_angle_beta 93.3030(10)
_cell_angle_gamma 90.00
_cell_formula_units_Z 4
_cell_length_a 10.5873(4)
_cell_length_b 17.5830(7)
_cell_length_c 18.0564(7)
_cell_measurement_reflns_used 7356
_cell_measurement_temperature 173(2)
_cell_measurement_theta_max 25
_cell_measurement_theta_min 2
_cell_volume 3355.7(2)
_computing_cell_refinement SMART
_computing_data_collection 'SMART (Bruker, 1996)'
_computing_data_reduction 'SHELXTL (Sheldrick, 1997)'
_computing_molecular_graphics SHELXTL
_computing_publication_material SHELXTL
_computing_structure_refinement 'SHELXL97 (Sheldrick, 1997)'
_computing_structure_solution 'SHELXS97 (Sheldrick, 1997)'
_diffrn_ambient_temperature 173(2)
_diffrn_measured_fraction_theta_full .998
_diffrn_measured_fraction_theta_max .998
_diffrn_measurement_device_type 'CCD area detector'
_diffrn_measurement_method '\f and omega scans'
_diffrn_radiation_monochromator graphite
_diffrn_radiation_source 'fine-focus sealed tube'
_diffrn_radiation_type MoK\a
_diffrn_radiation_wavelength .71073
_diffrn_reflns_av_R_equivalents .0399
_diffrn_reflns_av_sigmaI/netI .0490
_diffrn_reflns_limit_h_max 13
_diffrn_reflns_limit_h_min -13
_diffrn_reflns_limit_k_max 21
_diffrn_reflns_limit_k_min 0
_diffrn_reflns_limit_l_max 22
_diffrn_reflns_limit_l_min 0
_diffrn_reflns_number 27957
_diffrn_reflns_theta_full 26.37
_diffrn_reflns_theta_max 26.37
_diffrn_reflns_theta_min 1.62
_diffrn_standards_decay_% <1
_exptl_absorpt_coefficient_mu 1.210
_exptl_absorpt_correction_T_max .7938
_exptl_absorpt_correction_T_min .6431
_exptl_absorpt_correction_type empirical
_exptl_absorpt_process_details
;
(SADABS; Blessing, 1995)
;
_exptl_crystal_colour yellow
_exptl_crystal_density_diffrn 1.471
_exptl_crystal_density_method 'not measured'
_exptl_crystal_description block
_exptl_crystal_F_000 1536
_exptl_crystal_size_max .40
_exptl_crystal_size_mid .30
_exptl_crystal_size_min .20
_refine_diff_density_max .411
_refine_diff_density_min -.330
_refine_ls_extinction_method none
_refine_ls_goodness_of_fit_ref 1.040
_refine_ls_hydrogen_treatment constr
_refine_ls_matrix_type full
_refine_ls_number_parameters 369
_refine_ls_number_reflns 6858
_refine_ls_number_restraints 0
_refine_ls_restrained_S_all 1.040
_refine_ls_R_factor_all .0448
_refine_ls_R_factor_gt .0280
_refine_ls_shift/su_max .001
_refine_ls_shift/su_mean .000
_refine_ls_structure_factor_coef Fsqd
_refine_ls_weighting_details 'calc w = 1/[\s^2^(Fo^2^)+(0.0100P)^2^] where P=(Fo^2^+2Fc^2^)/3'
_refine_ls_weighting_scheme calc
_refine_ls_wR_factor_ref .0519
_reflns_number_gt 5180
_reflns_number_total 6858
_reflns_threshold_expression I>2\s(I)
_cod_data_source_file fr1253.cif
_cod_data_source_block I
_cod_depositor_comments
;
The following automatic conversions were performed:
'_symmetry_cell_setting' value 'Monoclinic' changed to 'monoclinic'
according to '/home/saulius/struct/CIF-dictionaries/cif_core.dic'
dictionary named 'cif_core.dic' version 2.4.1 from 2010-06-29.

Automatic conversion script
Id: cif_fix_enum 1527 2010-12-29 10:47:43Z saulius 

The following automatic conversions were performed:

'_symmetry_cell_setting' value 'Monoclinic' changed to 'monoclinic'
according to /home/saulius/struct/CIF-dictionaries/cif_core.dic
dictionary named 'cif_core.dic' version 2.4.1 from
2010-06-29.

'_exptl_absorpt_correction_type' value 'Empirical'
changed to 'empirical' according to
/home/saulius/struct/CIF-dictionaries/cif_core.dic dictionary named
'cif_core.dic' version 2.4.1 from 2010-06-29.

Automatic conversion script
Id: cif_fix_values 1715 2011-07-08 13:25:40Z adriana 
;
_cod_original_sg_symbol_H-M 'P 21/n'
_cod_database_code 2010910
_cod_database_fobs_code 2010910

loop_
_symmetry_equiv_pos_as_xyz
'x, y, z'
'-x+1/2, y+1/2, -z+1/2'
'-x, -y, -z'
'x-1/2, -y-1/2, z-1/2'

loop_
_atom_site_label
_atom_site_fract_x
_atom_site_fract_y
_atom_site_fract_z
_atom_site_U_iso_or_equiv
_atom_site_adp_type
_atom_site_calc_flag
_atom_site_refinement_flags
_atom_site_occupancy
_atom_site_disorder_assembly
_atom_site_disorder_group
_atom_site_type_symbol
Pd .559703(18) .237404(10) .230833(10) .02160(6) Uani d . 1 . . Pd
Fe .79737(3) .216777(19) .036277(18) .02152(9) Uani d . 1 . . Fe
S1 .34697(6) .20597(4) .25616(4) .03489(18) Uani d . 1 . . S
S2 .58363(7) .28745(4) .35273(3) .03362(17) Uani d . 1 . . S
P1 .50194(6) .20509(4) .10838(3) .02004(14) Uani d . 1 . . P
P2 .77786(6) .25736(3) .22406(3) .01976(14) Uani d . 1 . . P
C1 .6150(2) .18462(13) .03969(12) .0204(5) Uani d . 1 . . C
C2 .6333(2) .22562(14) -.02766(12) .0251(6) Uani d . 1 . . C
H2 .5903 .2742 -.0431 .030 Uiso calc R 1 . . H
C3 .7246(2) .18673(15) -.06783(13) .0303(6) Uani d . 1 . . C
H3 .7577 .2034 -.1160 .036 Uiso calc R 1 . . H
C4 .7623(2) .12110(15) -.02738(13) .0303(6) Uani d . 1 . . C
H4 .8271 .0834 -.0419 .036 Uiso calc R 1 . . H
C5 .6962(2) .11918(13) .03898(13) .0237(6) Uani d . 1 . . C
H5 .7047 .0792 .0783 .028 Uiso calc R 1 . . H
C6 .8536(2) .26149(13) .13642(12) .0199(5) Uani d . 1 . . C
C7 .8382(2) .32027(13) .08096(13) .0248(6) Uani d . 1 . . C
H7 .7787 .3644 .0823 .030 Uiso calc R 1 . . H
C8 .9213(2) .30460(15) .02388(14) .0319(7) Uani d . 1 . . C
H8 .9294 .3354 -.0222 .038 Uiso calc R 1 . . H
C9 .9877(2) .23696(15) .04219(13) .0315(6) Uani d . 1 . . C
H9 1.0510 .2117 .0114 .038 Uiso calc R 1 . . H
C10 .9487(2) .21077(14) .11142(12) .0232(6) Uani d . 1 . . C
H10 .9799 .1637 .1377 .028 Uiso calc R 1 . . H
C11 .3938(2) .12292(14) .09411(13) .0280(6) Uani d . 1 . . C
H11 .3141 .1362 .1184 .034 Uiso calc R 1 . . H
C12 .3564(3) .10785(16) .01210(14) .0421(8) Uani d . 1 . . C
H12A .4325 .0970 -.0145 .063 Uiso calc R 1 . . H
H12B .3139 .1528 -.0096 .063 Uiso calc R 1 . . H
H12C .2990 .0641 .0080 .063 Uiso calc R 1 . . H
C13 .4461(2) .05095(13) .13261(14) .0333(7) Uani d . 1 . . C
H13A .3808 .0114 .1305 .050 Uiso calc R 1 . . H
H13B .4709 .0625 .1845 .050 Uiso calc R 1 . . H
H13C .5200 .0330 .1074 .050 Uiso calc R 1 . . H
C14 .4137(2) .28669(13) .06608(13) .0246(6) Uani d . 1 . . C
H14 .4008 .2757 .0118 .030 Uiso calc R 1 . . H
C15 .2820(2) .29828(15) .09565(14) .0348(7) Uani d . 1 . . C
H15A .2908 .3153 .1474 .052 Uiso calc R 1 . . H
H15B .2352 .2502 .0928 .052 Uiso calc R 1 . . H
H15C .2358 .3368 .0656 .052 Uiso calc R 1 . . H
C16 .4886(2) .36073(14) .07355(14) .0337(7) Uani d . 1 . . C
H16A .4423 .4012 .0463 .051 Uiso calc R 1 . . H
H16B .5715 .3538 .0531 .051 Uiso calc R 1 . . H
H16C .4999 .3747 .1261 .051 Uiso calc R 1 . . H
C17 .8604(2) .17587(13) .27107(12) .0227(6) Uani d . 1 . . C
H17 .9518 .1792 .2602 .027 Uiso calc R 1 . . H
C18 .8104(2) .09982(13) .24072(13) .0290(6) Uani d . 1 . . C
H18A .8608 .0583 .2634 .044 Uiso calc R 1 . . H
H18B .8166 .0986 .1868 .044 Uiso calc R 1 . . H
H18C .7218 .0938 .2525 .044 Uiso calc R 1 . . H
C19 .8531(3) .17729(15) .35558(12) .0352(7) Uani d . 1 . . C
H19A .7646 .1727 .3682 .053 Uiso calc R 1 . . H
H19B .8881 .2253 .3751 .053 Uiso calc R 1 . . H
H19C .9020 .1347 .3775 .053 Uiso calc R 1 . . H
C20 .8502(2) .34148(13) .27182(13) .0289(6) Uani d . 1 . . C
H20 .8323 .3369 .3254 .035 Uiso calc R 1 . . H
C21 .7889(3) .41557(13) .24375(14) .0383(7) Uani d . 1 . . C
H21A .8176 .4576 .2762 .058 Uiso calc R 1 . . H
H21B .6967 .4110 .2439 .058 Uiso calc R 1 . . H
H21C .8133 .4256 .1931 .058 Uiso calc R 1 . . H
C22 .9933(3) .34460(15) .26817(16) .0451(8) Uani d . 1 . . C
H22A 1.0149 .3507 .2165 .068 Uiso calc R 1 . . H
H22B 1.0305 .2973 .2882 .068 Uiso calc R 1 . . H
H22C 1.0267 .3878 .2975 .068 Uiso calc R 1 . . H
C23 .3542(3) .13274(14) .32250(13) .0308(6) Uani d . 1 . . C
C24 .2422(3) .11399(16) .35534(14) .0387(7) Uani d . 1 . . C
H24 .1675 .1421 .3428 .046 Uiso calc R 1 . . H
C25 .2385(3) .05527(19) .40566(17) .0577(10) Uani d . 1 . . C
H25 .1615 .0438 .4278 .069 Uiso calc R 1 . . H
C26 .3451(4) .01304(18) .42419(17) .0615(10) Uani d . 1 . . C
H26 .3418 -.0279 .4583 .074 Uiso calc R 1 . . H
C27 .4563(3) .03092(17) .39266(16) .0535(9) Uani d . 1 . . C
H27 .5304 .0023 .4054 .064 Uiso calc R 1 . . H
C28 .4614(3) .09061(15) .34214(14) .0396(7) Uani d . 1 . . C
H28 .5392 .1025 .3210 .048 Uiso calc R 1 . . H
C29 .5124(2) .37831(14) .34391(13) .0254(6) Uani d . 1 . . C
C30 .4201(3) .39787(15) .28971(14) .0358(7) Uani d . 1 . . C
H30 .3938 .3613 .2533 .043 Uiso calc R 1 . . H
C31 .3650(3) .46961(15) .28727(14) .0356(7) Uani d . 1 . . C
H31 .3019 .4814 .2495 .043 Uiso calc R 1 . . H
C32 .4015(2) .52362(14) .33936(14) .0325(7) Uani d . 1 . . C
H32 .3636 .5726 .3380 .039 Uiso calc R 1 . . H
C33 .4938(2) .50566(14) .39367(14) .0314(6) Uani d . 1 . . C
H33 .5197 .5425 .4299 .038 Uiso calc R 1 . . H
C34 .5488(2) .43424(14) .39554(13) .0296(6) Uani d . 1 . . C
H34 .6130 .4231 .4329 .035 Uiso calc R 1 . . H

loop_
_atom_site_aniso_label
_atom_site_aniso_U_11
_atom_site_aniso_U_22
_atom_site_aniso_U_33
_atom_site_aniso_U_12
_atom_site_aniso_U_13
_atom_site_aniso_U_23
Pd .02317(11) .02562(11) .01635(10) .00499(9) .00396(7) .00056(8)
Fe .0180(2) .0300(2) .01661(18) -.00243(16) .00083(14) -.00127(15)
S1 .0268(4) .0468(4) .0321(4) .0065(3) .0107(3) .0080(3)
S2 .0430(4) .0406(4) .0174(3) .0173(3) .0024(3) -.0016(3)
P1 .0170(3) .0239(4) .0193(3) .0001(3) .0015(3) -.0007(3)
P2 .0233(4) .0198(3) .0158(3) .0012(3) -.0018(3) -.0010(3)
C1 .0178(14) .0274(14) .0157(12) -.0027(11) -.0015(10) -.0048(10)
C2 .0187(14) .0378(16) .0182(13) -.0003(12) -.0035(10) .0002(11)
C3 .0251(15) .0490(18) .0169(13) -.0041(13) .0009(11) -.0066(12)
C4 .0218(15) .0377(17) .0315(15) .0009(12) .0015(12) -.0169(13)
C5 .0211(14) .0254(14) .0243(14) -.0027(11) -.0009(11) -.0061(11)
C6 .0176(13) .0217(13) .0197(12) -.0041(11) -.0039(10) .0003(10)
C7 .0258(15) .0218(14) .0261(14) -.0058(11) -.0037(11) .0034(11)
C8 .0286(16) .0413(17) .0255(15) -.0145(13) -.0009(12) .0059(12)
C9 .0163(14) .0512(18) .0270(14) -.0072(13) .0007(11) -.0047(13)
C10 .0172(13) .0302(15) .0216(13) -.0001(11) -.0037(11) -.0011(11)
C11 .0182(14) .0323(16) .0338(15) -.0025(12) .0027(12) .0007(12)
C12 .0357(18) .0427(18) .0459(18) -.0121(14) -.0138(14) -.0050(14)
C13 .0299(16) .0242(15) .0461(17) -.0037(12) .0037(13) .0036(13)
C14 .0211(14) .0302(15) .0222(13) .0039(11) -.0020(11) .0031(11)
C15 .0257(16) .0378(17) .0406(17) .0107(13) -.0021(13) .0043(13)
C16 .0309(17) .0295(16) .0407(17) .0061(13) .0016(13) .0045(13)
C17 .0229(14) .0240(14) .0212(13) .0012(11) -.0005(11) .0031(11)
C18 .0317(16) .0231(14) .0324(15) .0027(12) .0027(12) .0016(12)
C19 .0455(19) .0361(17) .0230(14) .0088(14) -.0066(13) .0026(12)
C20 .0424(18) .0214(14) .0224(14) -.0030(13) -.0036(12) -.0063(11)
C21 .054(2) .0200(15) .0415(17) -.0035(14) .0034(15) -.0061(13)
C22 .0416(19) .0355(18) .056(2) -.0084(15) -.0148(15) -.0144(15)
C23 .0398(18) .0306(16) .0221(14) -.0020(13) .0037(13) -.0080(12)
C24 .0412(19) .0446(19) .0311(16) -.0136(15) .0083(14) -.0059(14)
C25 .074(3) .056(2) .043(2) -.033(2) .0093(19) -.0006(17)
C26 .108(3) .034(2) .042(2) -.022(2) .004(2) .0058(16)
C27 .086(3) .0370(19) .0370(19) .0124(18) -.0026(18) -.0031(15)
C28 .051(2) .0387(18) .0297(16) .0084(15) .0101(14) -.0023(13)
C29 .0222(15) .0355(16) .0193(13) .0037(12) .0069(11) -.0014(11)
C30 .0470(19) .0344(17) .0250(15) .0087(14) -.0061(13) -.0090(12)
C31 .0339(17) .0366(17) .0356(16) .0062(14) -.0045(13) .0010(13)
C32 .0307(17) .0230(15) .0449(17) -.0001(12) .0117(13) -.0008(13)
C33 .0332(17) .0296(16) .0319(16) -.0091(13) .0067(13) -.0053(12)
C34 .0233(15) .0386(17) .0267(15) -.0049(13) .0004(12) .0023(12)

loop_
_atom_type_symbol
_atom_type_description
_atom_type_scat_dispersion_real
_atom_type_scat_dispersion_imag
_atom_type_scat_source
C C .0033 .0016 'International Tables Vol C Tables 4.2.6.8 and 6.1.1.4'
H H .0000 .0000 'International Tables Vol C Tables 4.2.6.8 and 6.1.1.4'
P P .1023 .0942 'International Tables Vol C Tables 4.2.6.8 and 6.1.1.4'
S S .1246 .1234 'International Tables Vol C Tables 4.2.6.8 and 6.1.1.4'
Fe Fe .3463 .8444 'International Tables Vol C Tables 4.2.6.8 and 6.1.1.4'
Pd Pd -.9988 1.0072 'International Tables Vol C Tables 4.2.6.8 and 6.1.1.4'

loop_
_geom_angle_atom_site_label_1
_geom_angle_atom_site_label_2
_geom_angle_atom_site_label_3
_geom_angle
_geom_angle_publ_flag
P1 Pd P2 101.09(2) yes
P1 Pd S2 168.45(2) yes
P2 Pd S2 86.56(2) yes
P1 Pd S1 85.78(2) yes
P2 Pd S1 170.55(2) yes
S2 Pd S1 87.69(3) yes
C1 Fe C5 41.64(9) ?
C1 Fe C7 114.97(10) ?
C5 Fe C7 148.44(9) ?
C1 Fe C6 108.27(9) ?
C5 Fe C6 115.79(9) ?
C7 Fe C6 41.64(8) ?
C1 Fe C2 41.52(9) ?
C5 Fe C2 69.08(10) ?
C7 Fe C2 108.22(10) ?
C6 Fe C2 132.27(9) ?
C1 Fe C10 132.95(9) ?
C5 Fe C10 109.65(10) ?
C7 Fe C10 68.95(10) ?
C6 Fe C10 41.35(8) ?
C2 Fe C10 172.85(9) ?
C1 Fe C9 172.14(10) ?
C5 Fe C9 131.89(10) ?
C7 Fe C9 68.66(10) ?
C6 Fe C9 69.41(9) ?
C2 Fe C9 145.43(10) ?
C10 Fe C9 40.56(9) ?
C1 Fe C8 146.70(10) ?
C5 Fe C8 170.15(10) ?
C7 Fe C8 40.80(9) ?
C6 Fe C8 69.41(9) ?
C2 Fe C8 114.31(10) ?
C10 Fe C8 68.18(10) ?
C9 Fe C8 40.37(10) ?
C1 Fe C3 69.35(9) ?
C5 Fe C3 68.53(10) ?
C7 Fe C3 130.82(10) ?
C6 Fe C3 171.12(10) ?
C2 Fe C3 40.50(9) ?
C10 Fe C3 146.25(10) ?
C9 Fe C3 114.11(10) ?
C8 Fe C3 107.59(10) ?
C1 Fe C4 69.26(9) ?
C5 Fe C4 40.76(9) ?
C7 Fe C4 169.44(10) ?
C6 Fe C4 148.00(10) ?
C2 Fe C4 67.99(10) ?
C10 Fe C4 115.97(10) ?
C9 Fe C4 108.46(10) ?
C8 Fe C4 130.64(10) ?
C3 Fe C4 40.08(10) ?
C23 S1 Pd 107.19(9) ?
C29 S2 Pd 103.26(8) ?
C1 P1 C11 100.25(11) ?
C1 P1 C14 102.09(11) ?
C11 P1 C14 104.68(11) ?
C1 P1 Pd 123.45(8) ?
C11 P1 Pd 116.64(8) ?
C14 P1 Pd 107.51(8) ?
C6 P2 C20 100.50(11) ?
C6 P2 C17 102.08(11) ?
C20 P2 C17 103.40(11) ?
C6 P2 Pd 122.46(7) ?
C20 P2 Pd 118.43(8) ?
C17 P2 Pd 107.42(8) ?
C2 C1 C5 106.54(19) ?
C2 C1 P1 127.40(18) ?
C5 C1 P1 125.82(18) ?
C2 C1 Fe 69.97(13) ?
C5 C1 Fe 69.52(13) ?
P1 C1 Fe 129.64(12) ?
C3 C2 C1 108.7(2) ?
C3 C2 Fe 70.64(14) ?
C1 C2 Fe 68.51(13) ?
C4 C3 C2 108.1(2) ?
C4 C3 Fe 69.97(14) ?
C2 C3 Fe 68.87(13) ?
C3 C4 C5 108.5(2) ?
C3 C4 Fe 69.95(14) ?
C5 C4 Fe 68.34(13) ?
C4 C5 C1 108.2(2) ?
C4 C5 Fe 70.90(14) ?
C1 C5 Fe 68.84(13) ?
C10 C6 C7 106.2(2) ?
C10 C6 P2 126.97(17) ?
C7 C6 P2 126.58(18) ?
C10 C6 Fe 69.80(12) ?
C7 C6 Fe 69.10(13) ?
P2 C6 Fe 129.75(12) ?
C8 C7 C6 108.4(2) ?
C8 C7 Fe 70.35(14) ?
C6 C7 Fe 69.26(13) ?
C9 C8 C7 108.3(2) ?
C9 C8 Fe 69.65(14) ?
C7 C8 Fe 68.86(14) ?
C8 C9 C10 108.3(2) ?
C8 C9 Fe 69.98(14) ?
C10 C9 Fe 69.71(13) ?
C9 C10 C6 108.7(2) ?
C9 C10 Fe 69.74(13) ?
C6 C10 Fe 68.85(13) ?
C13 C11 C12 111.2(2) ?
C13 C11 P1 112.13(17) ?
C12 C11 P1 113.07(17) ?
C16 C14 C15 109.5(2) ?
C16 C14 P1 112.14(17) ?
C15 C14 P1 113.96(16) ?
C18 C17 C19 109.6(2) ?
C18 C17 P2 111.52(16) ?
C19 C17 P2 113.14(16) ?
C22 C20 C21 111.1(2) ?
C22 C20 P2 113.19(17) ?
C21 C20 P2 111.69(17) ?
C28 C23 C24 118.0(3) ?
C28 C23 S1 124.7(2) ?
C24 C23 S1 117.3(2) ?
C25 C24 C23 121.0(3) ?
C26 C25 C24 120.7(3) ?
C27 C26 C25 119.1(3) ?
C26 C27 C28 120.7(3) ?
C23 C28 C27 120.5(3) ?
C30 C29 C34 117.0(2) ?
C30 C29 S2 124.5(2) ?
C34 C29 S2 118.45(19) ?
C29 C30 C31 121.7(2) ?
C32 C31 C30 120.3(3) ?
C31 C32 C33 119.1(2) ?
C32 C33 C34 120.3(2) ?
C33 C34 C29 121.6(2) ?

loop_
_geom_bond_atom_site_label_1
_geom_bond_atom_site_label_2
_geom_bond_site_symmetry_2
_geom_bond_distance
_geom_bond_publ_flag
Pd P1 . 2.3303(6) yes
Pd P2 . 2.3463(7) yes
Pd S2 . 2.3703(7) yes
Pd S1 . 2.3887(7) yes
Fe C1 . 2.016(2) ?
Fe C5 . 2.025(2) ?
Fe C7 . 2.027(2) ?
Fe C6 . 2.029(2) ?
Fe C2 . 2.036(2) ?
Fe C10 . 2.042(2) ?
Fe C9 . 2.042(2) ?
Fe C8 . 2.047(2) ?
Fe C3 . 2.059(2) ?
Fe C4 . 2.059(2) ?
S1 C23 . 1.757(3) ?
S2 C29 . 1.770(2) ?
P1 C1 . 1.809(2) ?
P1 C11 . 1.853(2) ?
P1 C14 . 1.853(2) ?
P2 C6 . 1.816(2) ?
P2 C20 . 1.855(2) ?
P2 C17 . 1.858(2) ?
C1 C2 . 1.436(3) ?
C1 C5 . 1.436(3) ?
C2 C3 . 1.417(3) ?
C3 C4 . 1.411(3) ?
C4 C5 . 1.423(3) ?
C6 C10 . 1.437(3) ?
C6 C7 . 1.442(3) ?
C7 C8 . 1.420(3) ?
C8 C9 . 1.411(3) ?
C9 C10 . 1.416(3) ?
C11 C13 . 1.532(3) ?
C11 C12 . 1.534(3) ?
C14 C16 . 1.526(3) ?
C14 C15 . 1.535(3) ?
C17 C18 . 1.528(3) ?
C17 C19 . 1.532(3) ?
C20 C22 . 1.522(3) ?
C20 C21 . 1.528(3) ?
C23 C28 . 1.385(3) ?
C23 C24 . 1.395(3) ?
C24 C25 . 1.377(4) ?
C25 C26 . 1.376(4) ?
C26 C27 . 1.373(4) ?
C27 C28 . 1.394(4) ?
C29 C30 . 1.386(3) ?
C29 C34 . 1.394(3) ?
C30 C31 . 1.389(3) ?
C31 C32 . 1.376(3) ?
C32 C33 . 1.381(3) ?
C33 C34 . 1.384(3) ?
